data_2211395
loop_
_publ_author_name
'X. Li'
'Y. Hu'
'Y. Gao'
'G. G. Z. Zhang'
'R. F. Henry'

_publ_section_title
;
 A methanol hemisolvate of ciprofloxacin
;
_journal_coeditor_code FL2076
_journal_issue 12
_journal_name_full 'Acta Crystallographica Section E'
_journal_page_first o5803
_journal_page_last o5805
_journal_paper_doi 10.1107/S1600536806049087
_journal_volume 62
_journal_year 2006
_chemical_formula_iupac 'C17 H18 F N3 O3, 0.5C1 H4 O1'
_chemical_formula_moiety 'C17 H18 F N3 O3, 0.5(C1 H4 O1)'
_chemical_formula_sum 'C17.5 H20 F N3 O3.5'
_chemical_formula_weight 347.37
_chemical_name_common 'ciprofloxacin hemi-methanolate'
_chemical_name_systematic
;
1-cyclopropyl-6-fluoro-4-oxo-7-(piperazin-4-ium-1-yl)-1,4-dihydroquinoline-3-
carboxylate methanol hemisolvate
;
_space_group_IT_number 15
_symmetry_cell_setting monoclinic
_symmetry_space_group_name_Hall '-C 2yc'
_symmetry_space_group_name_H-M 'C 1 2/c 1'
_atom_sites_solution_hydrogens geom
_atom_sites_solution_primary direct
_atom_sites_solution_secondary difmap
_audit_creation_method SHELXL-97
_cell_angle_alpha 90.00
_cell_angle_beta 100.941(7)
_cell_angle_gamma 90.00
_cell_formula_units_Z 8
_cell_length_a 26.036(11)
_cell_length_b 12.697(5)
_cell_length_c 10.235(4)
_cell_measurement_reflns_used 918
_cell_measurement_temperature 193(2)
_cell_measurement_theta_max 27.9575
_cell_measurement_theta_min 2.816
_cell_volume 3322(2)
_computing_cell_refinement 'SAINT-Plus (Bruker, 1999)'
_computing_data_collection 'SMART (Bruker, 2001)'
_computing_data_reduction SAINT-Plus
_computing_molecular_graphics 'ORTEPII (Johnson 1976) and MS Modeling (Accelrys, 2004)'
_computing_publication_material SHELXTL
_computing_structure_refinement SHELXTL
_computing_structure_solution 'SHELXTL (Sheldrick, 2000)'
_diffrn_ambient_temperature 193(2)
_diffrn_measured_fraction_theta_full 0.979
_diffrn_measured_fraction_theta_max 0.979
_diffrn_measurement_device_type 'Bruker APEX CCD'
_diffrn_measurement_method \w
_diffrn_radiation_monochromator graphite
_diffrn_radiation_source 'fine-focus sealed tube'
_diffrn_radiation_type MoK\a
_diffrn_radiation_wavelength 0.71073
_diffrn_reflns_av_R_equivalents 0.0542
_diffrn_reflns_av_sigmaI/netI 0.0377
_diffrn_reflns_limit_h_max 34
_diffrn_reflns_limit_h_min -34
_diffrn_reflns_limit_k_max 16
_diffrn_reflns_limit_k_min -16
_diffrn_reflns_limit_l_max 13
_diffrn_reflns_limit_l_min -13
_diffrn_reflns_number 19542
_diffrn_reflns_theta_full 28.35
_diffrn_reflns_theta_max 28.35
_diffrn_reflns_theta_min 1.59
_diffrn_standards_number 0
_exptl_absorpt_coefficient_mu 0.105
_exptl_absorpt_correction_type none
_exptl_crystal_colour colourless
_exptl_crystal_density_diffrn 1.389
_exptl_crystal_density_method 'not measured'
_exptl_crystal_description needle
_exptl_crystal_F_000 1464
_exptl_crystal_size_max .4
_exptl_crystal_size_mid .1
_exptl_crystal_size_min .1
_refine_diff_density_max 0.415
_refine_diff_density_min -0.268
_refine_ls_extinction_method none
_refine_ls_goodness_of_fit_ref 1.009
_refine_ls_hydrogen_treatment constr
_refine_ls_matrix_type full
_refine_ls_number_parameters 236
_refine_ls_number_reflns 4067
_refine_ls_number_restraints 1
_refine_ls_restrained_S_all 1.009
_refine_ls_R_factor_all 0.0623
_refine_ls_R_factor_gt 0.0496
_refine_ls_shift/su_max 0.004
_refine_ls_shift/su_mean 0.001
_refine_ls_structure_factor_coef Fsqd
_refine_ls_weighting_details 'calc w=1/[\s^2^(Fo^2^)+(0.0834P)^2^] where P=(Fo^2^+2Fc^2^)/3'
_refine_ls_weighting_scheme calc
_refine_ls_wR_factor_gt 0.1255
_refine_ls_wR_factor_ref 0.1319
_reflns_number_gt 3174
_reflns_number_total 4067
_reflns_threshold_expression I>2\s(I)
_cod_data_source_file fl2076.cif
_cod_data_source_block I
_cod_original_sg_symbol_H-M 'C 2/c'
_cod_original_formula_sum 'C17.50 H20 F N3 O3.50'
_cod_database_code 2211395
_cod_database_fobs_code 2211395

loop_
_symmetry_equiv_pos_as_xyz
'x, y, z'
'-x, y, -z+1/2'
'x+1/2, y+1/2, z'
'-x+1/2, y+1/2, -z+1/2'
'-x, -y, -z'
'x, -y, z-1/2'
'-x+1/2, -y+1/2, -z'
'x+1/2, -y+1/2, z-1/2'

loop_
_atom_site_type_symbol
_atom_site_label
_atom_site_fract_x
_atom_site_fract_y
_atom_site_fract_z
_atom_site_U_iso_or_equiv
_atom_site_adp_type
_atom_site_calc_flag
_atom_site_refinement_flags
_atom_site_occupancy
_atom_site_disorder_assembly
_atom_site_disorder_group
F F1 0.31322(3) 0.30371(7) 0.17111(9) 0.0353(2) Uani d . 1 . .
O O1 -0.01072(4) 0.22152(9) 0.06628(13) 0.0445(3) Uani d . 1 . .
O O2 0.02182(4) 0.38496(7) 0.08540(11) 0.0319(3) Uani d . 1 . .
O O3 0.12327(4) 0.36614(8) 0.01847(10) 0.0278(2) Uani d . 1 . .
N N1 0.13471(4) 0.12707(8) 0.29290(11) 0.0217(3) Uani d . 1 . .
N N2 0.32619(4) 0.15634(9) 0.36645(11) 0.0241(3) Uani d . 1 . .
N N3 0.42473(4) 0.06580(9) 0.48346(12) 0.0247(3) Uani d . 1 . .
H H1A 0.4582 0.0768 0.5235 0.030 Uiso calc R 1 . .
H H1B 0.4192 -0.0042 0.4782 0.030 Uiso calc R 1 . .
C C1 0.13796(5) 0.03814(11) 0.38372(15) 0.0287(3) Uani d . 1 . .
H H1 0.1485 -0.0289 0.3495 0.034 Uiso calc R 1 . .
C C2 0.10033(7) 0.03035(15) 0.47579(18) 0.0460(5) Uani d . 1 . .
H H2A 0.0880 -0.0392 0.4941 0.055 Uiso calc R 1 . .
H H2B 0.0748 0.0862 0.4732 0.055 Uiso calc R 1 . .
C C3 0.15640(7) 0.05633(15) 0.52964(16) 0.0435(4) Uani d . 1 . .
H H3A 0.1780 0.0024 0.5802 0.052 Uiso calc R 1 . .
H H3B 0.1647 0.1280 0.5593 0.052 Uiso calc R 1 . .
C C4 0.18026(5) 0.17178(10) 0.26491(13) 0.0204(3) Uani d . 1 . .
C C5 0.08739(5) 0.16224(10) 0.22787(14) 0.0228(3) Uani d . 1 . .
H H5 0.0577 0.1281 0.2442 0.027 Uiso calc R 1 . .
C C6 0.08065(5) 0.24431(10) 0.14029(14) 0.0220(3) Uani d . 1 . .
C C7 0.02596(5) 0.28519(11) 0.09177(15) 0.0263(3) Uani d . 1 . .
C C8 0.12511(5) 0.29326(10) 0.10155(13) 0.0212(3) Uani d . 1 . .
C C9 0.17597(5) 0.25132(10) 0.16800(13) 0.0203(3) Uani d . 1 . .
C C10 0.22188(5) 0.29428(11) 0.13676(14) 0.0248(3) Uani d . 1 . .
H H10 0.2197 0.3465 0.0722 0.030 Uiso calc R 1 . .
C C11 0.26926(5) 0.25971(11) 0.20052(14) 0.0250(3) Uani d . 1 . .
C C12 0.27531(5) 0.18160(11) 0.30065(14) 0.0229(3) Uani d . 1 . .
C C13 0.33232(5) 0.10545(11) 0.49636(14) 0.0246(3) Uani d . 1 . .
H H13A 0.3221 0.0320 0.4857 0.030 Uiso calc R 1 . .
H H13B 0.3102 0.1397 0.5500 0.030 Uiso calc R 1 . .
C C14 0.38936(5) 0.11393(11) 0.56417(14) 0.0253(3) Uani d . 1 . .
H H14A 0.3984 0.1876 0.5794 0.030 Uiso calc R 1 . .
H H14B 0.3942 0.0791 0.6500 0.030 Uiso calc R 1 . .
C C15 0.41588(5) 0.11097(12) 0.34772(15) 0.0282(3) Uani d . 1 . .
H H15A 0.4369 0.0732 0.2943 0.034 Uiso calc R 1 . .
H H15B 0.4268 0.1841 0.3523 0.034 Uiso calc R 1 . .
C C16 0.35877(5) 0.10385(12) 0.28255(15) 0.0269(3) Uani d . 1 . .
H H16A 0.3534 0.1372 0.1958 0.032 Uiso calc R 1 . .
H H16B 0.3486 0.0305 0.2702 0.032 Uiso calc R 1 . .
C C17 0.23015(5) 0.13762(11) 0.33074(13) 0.0225(3) Uani d . 1 . .
H H17 0.2328 0.0851 0.3950 0.027 Uiso calc R 1 . .
O O4 -0.01072(14) 0.0755(3) -0.1677(4) 0.0812(11) Uani d PD 0.50 A -1
H H4 -0.0209 0.1114 -0.1110 0.122 Uiso calc PR 0.50 A -1
C C18 0.0001(11) 0.1404(5) -0.2681(13) 0.124(3) Uani d PD 0.50 A -1
H H18C -0.0313 0.1514 -0.3330 0.187 Uiso calc PR 0.50 A -1
H H18A 0.0260 0.1078 -0.3099 0.187 Uiso calc PR 0.50 A -1
H H18B 0.0129 0.2069 -0.2309 0.187 Uiso calc PR 0.50 A -1

loop_
_atom_site_aniso_label
_atom_site_aniso_U_11
_atom_site_aniso_U_22
_atom_site_aniso_U_33
_atom_site_aniso_U_12
_atom_site_aniso_U_13
_atom_site_aniso_U_23
F1 0.0189(4) 0.0374(5) 0.0499(6) -0.0029(3) 0.0072(4) 0.0134(4)
O1 0.0202(5) 0.0301(6) 0.0782(9) -0.0054(4) -0.0029(6) 0.0093(6)
O2 0.0173(5) 0.0229(5) 0.0529(7) 0.0028(4) 0.0002(4) 0.0058(5)
O3 0.0246(5) 0.0279(5) 0.0314(6) 0.0060(4) 0.0068(4) 0.0109(4)
N1 0.0194(6) 0.0193(5) 0.0273(6) 0.0030(4) 0.0069(5) 0.0050(4)
N2 0.0159(6) 0.0291(6) 0.0271(6) 0.0044(4) 0.0034(5) 0.0022(5)
N3 0.0143(5) 0.0212(6) 0.0364(7) 0.0000(4) -0.0010(5) -0.0036(5)
C1 0.0272(7) 0.0225(7) 0.0385(8) 0.0061(5) 0.0111(6) 0.0115(6)
C2 0.0408(10) 0.0454(10) 0.0590(11) 0.0136(8) 0.0275(8) 0.0279(9)
C3 0.0515(11) 0.0463(10) 0.0342(9) 0.0086(8) 0.0118(8) 0.0176(8)
C4 0.0190(6) 0.0198(6) 0.0229(7) 0.0024(5) 0.0048(5) 0.0003(5)
C5 0.0172(6) 0.0213(7) 0.0309(7) 0.0008(5) 0.0068(5) 0.0005(5)
C6 0.0178(6) 0.0198(6) 0.0272(7) 0.0015(5) 0.0015(5) -0.0003(5)
C7 0.0181(7) 0.0264(7) 0.0332(8) 0.0009(5) 0.0014(6) 0.0059(6)
C8 0.0203(7) 0.0202(6) 0.0227(7) 0.0024(5) 0.0034(5) -0.0001(5)
C9 0.0176(6) 0.0203(6) 0.0231(7) 0.0021(5) 0.0039(5) 0.0011(5)
C10 0.0233(7) 0.0229(7) 0.0285(7) 0.0011(5) 0.0055(6) 0.0070(6)
C11 0.0175(6) 0.0262(7) 0.0321(8) -0.0018(5) 0.0064(5) 0.0030(6)
C12 0.0182(6) 0.0244(7) 0.0252(7) 0.0033(5) 0.0018(5) -0.0005(5)
C13 0.0189(7) 0.0284(7) 0.0260(7) 0.0042(5) 0.0032(5) 0.0013(6)
C14 0.0203(7) 0.0261(7) 0.0279(7) 0.0020(5) 0.0002(5) -0.0008(5)
C15 0.0197(7) 0.0303(8) 0.0354(8) 0.0012(5) 0.0072(6) -0.0016(6)
C16 0.0197(7) 0.0330(8) 0.0281(7) 0.0036(5) 0.0045(5) -0.0014(6)
C17 0.0217(7) 0.0219(7) 0.0238(7) 0.0036(5) 0.0041(5) 0.0039(5)
O4 0.096(3) 0.085(3) 0.073(2) -0.035(2) 0.042(2) -0.019(2)
C18 0.253(8) 0.093(4) 0.034(7) -0.049(9) 0.045(7) -0.011(4)

loop_
_atom_type_symbol
_atom_type_description
_atom_type_scat_dispersion_real
_atom_type_scat_dispersion_imag
_atom_type_scat_source
C C 0.0033 0.0016 'International Tables Vol C Tables 4.2.6.8 and 6.1.1.4'
H H 0.0000 0.0000 'International Tables Vol C Tables 4.2.6.8 and 6.1.1.4'
N N 0.0061 0.0033 'International Tables Vol C Tables 4.2.6.8 and 6.1.1.4'
O O 0.0106 0.0060 'International Tables Vol C Tables 4.2.6.8 and 6.1.1.4'
F F 0.0171 0.0103 'International Tables Vol C Tables 4.2.6.8 and 6.1.1.4'

loop_
_geom_angle_atom_site_label_1
_geom_angle_atom_site_label_2
_geom_angle_atom_site_label_3
_geom_angle
C5 N1 C4 119.55(11)
C5 N1 C1 120.33(11)
C4 N1 C1 119.96(11)
C12 N2 C13 117.90(11)
C12 N2 C16 114.72(11)
C13 N2 C16 110.78(11)
C15 N3 C14 111.17(11)
C15 N3 H1A 109.4
C14 N3 H1A 109.4
C15 N3 H1B 109.4
C14 N3 H1B 109.4
H1A N3 H1B 108.0
N1 C1 C2 119.44(12)
N1 C1 C3 119.10(13)
C2 C1 C3 60.20(12)
N1 C1 H1 115.6
C2 C1 H1 115.6
C3 C1 H1 115.6
C1 C2 C3 60.28(11)
C1 C2 H2A 117.7
C3 C2 H2A 117.7
C1 C2 H2B 117.7
C3 C2 H2B 117.7
H2A C2 H2B 114.9
C2 C3 C1 59.52(11)
C2 C3 H3A 117.8
C1 C3 H3A 117.8
C2 C3 H3B 117.8
C1 C3 H3B 117.8
H3A C3 H3B 115.0
N1 C4 C9 118.78(11)
N1 C4 C17 121.22(12)
C9 C4 C17 119.99(12)
N1 C5 C6 124.35(12)
N1 C5 H5 117.8
C6 C5 H5 117.8
C5 C6 C8 120.18(12)
C5 C6 C7 118.36(12)
C8 C6 C7 121.39(12)
O1 C7 O2 125.74(13)
O1 C7 C6 119.07(13)
O2 C7 C6 115.15(12)
O3 C8 C6 125.40(12)
O3 C8 C9 119.85(12)
C6 C8 C9 114.75(12)
C10 C9 C4 118.86(12)
C10 C9 C8 119.02(12)
C4 C9 C8 122.09(12)
C11 C10 C9 120.06(13)
C11 C10 H10 120.0
C9 C10 H10 120.0
C10 C11 F1 119.26(12)
C10 C11 C12 122.87(13)
F1 C11 C12 117.83(12)
C17 C12 N2 124.29(13)
C17 C12 C11 117.43(12)
N2 C12 C11 118.23(12)
N2 C13 C14 108.25(11)
N2 C13 H13A 110.0
C14 C13 H13A 110.0
N2 C13 H13B 110.0
C14 C13 H13B 110.0
H13A C13 H13B 108.4
N3 C14 C13 111.93(11)
N3 C14 H14A 109.2
C13 C14 H14A 109.2
N3 C14 H14B 109.2
C13 C14 H14B 109.2
H14A C14 H14B 107.9
N3 C15 C16 110.84(11)
N3 C15 H15A 109.5
C16 C15 H15A 109.5
N3 C15 H15B 109.5
C16 C15 H15B 109.5
H15A C15 H15B 108.1
N2 C16 C15 109.99(12)
N2 C16 H16A 109.7
C15 C16 H16A 109.7
N2 C16 H16B 109.7
C15 C16 H16B 109.7
H16A C16 H16B 108.2
C12 C17 C4 120.76(12)
C12 C17 H17 119.6
C4 C17 H17 119.6
C18 O4 H4 109.5

loop_
_geom_bond_atom_site_label_1
_geom_bond_atom_site_label_2
_geom_bond_distance
F1 C11 1.3579(16)
O1 C7 1.2405(17)
O2 C7 1.2720(17)
O3 C8 1.2514(16)
N1 C5 1.3597(17)
N1 C4 1.3926(17)
N1 C1 1.4548(17)
N2 C12 1.4046(17)
N2 C13 1.4596(18)
N2 C16 1.4756(18)
N3 C15 1.4801(19)
N3 C14 1.4807(18)
N3 H1A 0.9000
N3 H1B 0.9000
C1 C2 1.486(2)
C1 C3 1.497(2)
C1 H1 0.9800
C2 C3 1.496(3)
C2 H2A 0.9700
C2 H2B 0.9700
C3 H3A 0.9700
C3 H3B 0.9700
C4 C9 1.4051(19)
C4 C17 1.4133(18)
C5 C6 1.3640(19)
C5 H5 0.9300
C6 C8 1.4345(18)
C6 C7 1.5085(19)
C8 C9 1.4689(18)
C9 C10 1.4049(19)
C10 C11 1.3545(19)
C10 H10 0.9300
C11 C12 1.413(2)
C12 C17 1.3880(19)
C13 C14 1.5190(19)
C13 H13A 0.9700
C13 H13B 0.9700
C14 H14A 0.9700
C14 H14B 0.9700
C15 C16 1.5124(19)
C15 H15A 0.9700
C15 H15B 0.9700
C16 H16A 0.9700
C16 H16B 0.9700
C17 H17 0.9300
O4 C18 1.386(8)
O4 H4 0.8200
C18 H18C 0.9600
C18 H18A 0.9600
C18 H18B 0.9600

loop_
_geom_hbond_atom_site_label_D
_geom_hbond_atom_site_label_H
_geom_hbond_atom_site_label_A
_geom_hbond_site_symmetry_A
_geom_hbond_distance_DH
_geom_hbond_distance_HA
_geom_hbond_distance_DA
_geom_hbond_angle_DHA
O4 H4 O1 . 0.82 2.27 3.029(4) 154.9
N3 H1A O2 8_556 0.90 1.73 2.6209(17) 171.2
N3 H1B O3 4_545 0.90 1.99 2.8247(18) 154.1
N3 H1B O2 4_545 0.90 2.27 2.8422(17) 121.4

loop_
_geom_torsion_atom_site_label_1
_geom_torsion_atom_site_label_2
_geom_torsion_atom_site_label_3
_geom_torsion_atom_site_label_4
_geom_torsion
C5 N1 C1 C2 -41.7(2)
C4 N1 C1 C2 142.90(15)
C5 N1 C1 C3 -111.89(15)
C4 N1 C1 C3 72.71(17)
N1 C1 C2 C3 -108.68(16)
N1 C1 C3 C2 109.24(15)
C5 N1 C4 C9 -1.04(19)
C1 N1 C4 C9 174.39(12)
C5 N1 C4 C17 179.78(12)
C1 N1 C4 C17 -4.79(19)
C4 N1 C5 C6 -4.0(2)
C1 N1 C5 C6 -179.43(13)
N1 C5 C6 C8 6.0(2)
N1 C5 C6 C7 -170.79(12)
C5 C6 C7 O1 -39.6(2)
C8 C6 C7 O1 143.59(15)
C5 C6 C7 O2 137.98(14)
C8 C6 C7 O2 -38.8(2)
C5 C6 C8 O3 177.16(13)
C7 C6 C8 O3 -6.1(2)
C5 C6 C8 C9 -2.85(19)
C7 C6 C8 C9 173.88(12)
N1 C4 C9 C10 -178.10(12)
C17 C4 C9 C10 1.1(2)
N1 C4 C9 C8 3.9(2)
C17 C4 C9 C8 -176.89(12)
O3 C8 C9 C10 0.1(2)
C6 C8 C9 C10 -179.93(12)
O3 C8 C9 C4 178.04(13)
C6 C8 C9 C4 -1.95(19)
C4 C9 C10 C11 -0.6(2)
C8 C9 C10 C11 177.44(13)
C9 C10 C11 F1 -178.59(12)
C9 C10 C11 C12 -0.8(2)
C13 N2 C12 C17 -18.35(19)
C16 N2 C12 C17 114.94(15)
C13 N2 C12 C11 159.17(13)
C16 N2 C12 C11 -67.54(17)
C10 C11 C12 C17 1.7(2)
F1 C11 C12 C17 179.54(12)
C10 C11 C12 N2 -175.95(13)
F1 C11 C12 N2 1.8(2)
C12 N2 C13 C14 -164.22(12)
C16 N2 C13 C14 60.79(14)
C15 N3 C14 C13 54.62(15)
N2 C13 C14 N3 -57.72(15)
C14 N3 C15 C16 -53.26(15)
C12 N2 C16 C15 162.40(12)
C13 N2 C16 C15 -61.08(15)
N3 C15 C16 N2 56.20(16)
N2 C12 C17 C4 176.32(12)
C11 C12 C17 C4 -1.2(2)
N1 C4 C17 C12 179.02(12)
C9 C4 C17 C12 -0.2(2)
